data_4325537
loop_
_publ_author_name
'Yan-Qin Wang'
'Xiu-Mei Zhang'
'Xiu-Bing Li'
'Bing-Wu Wang'
'En-Qing Gao'

_publ_section_title
;
 Magnetic Systems with Mixed Carboxylate and Azide Bridges: Slow
 Relaxation in Co(II) Metamagnet and Spin Frustration in Mn(II) Compound
;
_journal_name_full 'Inorganic Chemistry'
_journal_page_first 6314
_journal_page_last 6322
_journal_paper_doi 10.1021/ic200732f
_journal_volume 50
_journal_year 2011
_chemical_formula_sum 'C13 H15 Co N8 O3'
_chemical_formula_weight 390.26
_chemical_name_systematic
; 
 ? 
;
_space_group_IT_number 2
_symmetry_cell_setting triclinic
_symmetry_space_group_name_Hall '-P 1'
_symmetry_space_group_name_H-M 'P -1'
_atom_sites_solution_hydrogens geom
_atom_sites_solution_primary direct
_atom_sites_solution_secondary difmap
_audit_creation_method SHELXL-97
_cell_angle_alpha 112.285(2)
_cell_angle_beta 90.944(2)
_cell_angle_gamma 105.8300(10)
_cell_formula_units_Z 2
_cell_length_a 6.4671(3)
_cell_length_b 11.7923(6)
_cell_length_c 12.1807(9)
_cell_measurement_reflns_used 8033
_cell_measurement_temperature 293(2)
_cell_measurement_theta_max 28.29
_cell_measurement_theta_min 3.16
_cell_volume 819.41(8)
_computing_cell_refinement 'Bruker SMART'
_computing_data_collection 'Bruker SMART'
_computing_data_reduction 'Bruker SHELXTL'
_computing_molecular_graphics 'Bruker SHELXTL'
_computing_publication_material 'Bruker SHELXTL'
_computing_structure_refinement 'Bruker SHELXTL'
_computing_structure_solution 'Bruker SHELXTL'
_diffrn_ambient_temperature 293(2)
_diffrn_measured_fraction_theta_full 0.972
_diffrn_measured_fraction_theta_max 0.972
_diffrn_measurement_device_type 'CCD area detector'
_diffrn_measurement_method 'phi and omega scans'
_diffrn_radiation_monochromator graphite
_diffrn_radiation_source 'fine-focus sealed tube'
_diffrn_radiation_type MoK\a
_diffrn_radiation_wavelength 0.71073
_diffrn_reflns_av_R_equivalents 0.0187
_diffrn_reflns_av_sigmaI/netI 0.0183
_diffrn_reflns_limit_h_max 8
_diffrn_reflns_limit_h_min -7
_diffrn_reflns_limit_k_max 14
_diffrn_reflns_limit_k_min -14
_diffrn_reflns_limit_l_max 15
_diffrn_reflns_limit_l_min -15
_diffrn_reflns_number 10328
_diffrn_reflns_theta_full 26.51
_diffrn_reflns_theta_max 26.51
_diffrn_reflns_theta_min 1.82
_diffrn_standards_decay_% 2.5
_exptl_absorpt_coefficient_mu 1.080
_exptl_absorpt_correction_T_max 0.7801
_exptl_absorpt_correction_T_min 0.5902
_exptl_absorpt_correction_type multi-scan
_exptl_absorpt_process_details 'SADABS (Bruker, 1999)'
_exptl_crystal_colour red
_exptl_crystal_density_diffrn 1.582
_exptl_crystal_description plate
_exptl_crystal_F_000 400
_exptl_crystal_size_max 0.55
_exptl_crystal_size_mid 0.40
_exptl_crystal_size_min 0.24
_refine_diff_density_max 0.477
_refine_diff_density_min -0.263
_refine_diff_density_rms 0.054
_refine_ls_extinction_method none
_refine_ls_goodness_of_fit_ref 1.096
_refine_ls_hydrogen_treatment mixed
_refine_ls_matrix_type full
_refine_ls_number_parameters 241
_refine_ls_number_reflns 3308
_refine_ls_number_restraints 0
_refine_ls_restrained_S_all 1.096
_refine_ls_R_factor_all 0.0302
_refine_ls_R_factor_gt 0.0280
_refine_ls_shift/su_max 0.001
_refine_ls_shift/su_mean 0.000
_refine_ls_structure_factor_coef Fsqd
_refine_ls_weighting_details 'calc w=1/[\s^2^(Fo^2^)+(0.0422P)^2^+0.4713P] where P=(Fo^2^+2Fc^2^)/3'
_refine_ls_weighting_scheme calc
_refine_ls_wR_factor_gt 0.0818
_refine_ls_wR_factor_ref 0.0837
_reflns_number_gt 3038
_reflns_number_total 3308
_reflns_threshold_expression >2sigma(I)
_cod_data_source_file ic200732f_si_002_1.cif
_cod_data_source_block 1
_cod_original_sg_symbol_H-M 'P -1 '
_cod_database_code 4325537

loop_
_symmetry_equiv_pos_as_xyz
'x, y, z'
'-x, -y, -z'

loop_
_atom_site_label
_atom_site_type_symbol
_atom_site_fract_x
_atom_site_fract_y
_atom_site_fract_z
_atom_site_U_iso_or_equiv
_atom_site_adp_type
_atom_site_occupancy
_atom_site_symmetry_multiplicity
_atom_site_calc_flag
_atom_site_refinement_flags
Co1 Co 1.0000 0.0000 0.5000 0.02465(11) Uani 1 2 d S
Co2 Co 0.5000 0.0000 0.5000 0.02553(11) Uani 1 2 d S
N1 n 1.0029(3) 0.48279(15) 0.30154(14) 0.0305(3) Uani 1 1 d .
N2 n 1.3117(3) 0.11846(15) 0.60972(15) 0.0313(3) Uani 1 1 d .
N3 n 1.3573(3) 0.23062(16) 0.63501(17) 0.0370(4) Uani 1 1 d .
N4 n 1.3987(4) 0.34034(19) 0.6620(3) 0.0662(7) Uani 1 1 d .
N5 n 0.7897(3) 0.06812(16) 0.62637(15) 0.0325(4) Uani 1 1 d .
N6 n 0.8047(3) 0.0559(2) 0.71842(18) 0.0517(5) Uani 1 1 d .
N7 n 0.8228(6) 0.0467(5) 0.8075(3) 0.1124(14) Uani 1 1 d .
N8 n 0.3630(4) 0.1408(2) -0.0281(2) 0.0632(6) Uani 1 1 d .
O1 O 0.6443(2) 0.14258(13) 0.43920(13) 0.0343(3) Uani 1 1 d .
O2 O 0.9923(2) 0.14226(13) 0.44166(13) 0.0343(3) Uani 1 1 d .
O3 O 0.3404(4) 0.2874(2) 0.15153(18) 0.0706(6) Uani 1 1 d .
C1 C 0.8370(3) 0.18037(16) 0.42503(16) 0.0261(4) Uani 1 1 d .
C2 C 0.8950(3) 0.28841(17) 0.38082(16) 0.0263(4) Uani 1 1 d .
C3 C 0.7356(3) 0.31667(19) 0.32736(18) 0.0336(4) Uani 1 1 d .
H3A H 0.5904 0.2703 0.3190 0.040 Uiso 1 1 calc R
C4 C 0.7936(3) 0.4135(2) 0.28693(19) 0.0363(4) Uani 1 1 d .
H4A H 0.6877 0.4313 0.2493 0.044 Uiso 1 1 calc R
C5 C 1.1593(3) 0.4570(2) 0.35272(19) 0.0363(4) Uani 1 1 d .
H5A H 1.3031 0.5056 0.3613 0.044 Uiso 1 1 calc R
C6 C 1.1089(3) 0.3592(2) 0.39275(19) 0.0347(4) Uani 1 1 d .
H6A H 1.2182 0.3412 0.4275 0.042 Uiso 1 1 calc R
C7 C 1.0599(4) 0.5899(2) 0.2593(2) 0.0393(5) Uani 1 1 d .
H7A H 1.2104 0.6403 0.2889 0.047 Uiso 1 1 calc R
H7B H 0.9709 0.6459 0.2921 0.047 Uiso 1 1 calc R
C8 C 1.0266(4) 0.5411(2) 0.1245(2) 0.0381(5) Uani 1 1 d .
C9 C 1.1351(5) 0.4608(3) 0.0554(2) 0.0648(8) Uani 1 1 d .
C10 C 0.8919(5) 0.5804(3) 0.0686(2) 0.0628(8) Uani 1 1 d .
C11 C 0.5043(8) 0.2336(4) -0.0642(4) 0.1014(13) Uani 1 1 d .
H11A H 0.5344 0.3177 -0.0013 0.152 Uiso 1 1 calc R
H11B H 0.4356 0.2321 -0.1354 0.152 Uiso 1 1 calc R
H11C H 0.6376 0.2132 -0.0799 0.152 Uiso 1 1 calc R
C12 C 0.2988(7) 0.0066(4) -0.1112(4) 0.1048(15) Uani 1 1 d .
H12B H 0.2045 -0.0448 -0.0763 0.157 Uiso 1 1 calc R
H12C H 0.4254 -0.0213 -0.1278 0.157 Uiso 1 1 calc R
H12A H 0.2239 -0.0028 -0.1843 0.157 Uiso 1 1 calc R
C13 C 0.2946(5) 0.1780(3) 0.0768(3) 0.0617(7) Uani 1 1 d .
H9 H 1.226(6) 0.425(3) 0.091(3) 0.084(10) Uiso 1 1 d .
H10 H 0.815(6) 0.638(3) 0.116(3) 0.076(9) Uiso 1 1 d .
H13 H 0.187(6) 0.112(4) 0.095(3) 0.091(11) Uiso 1 1 d .

loop_
_atom_site_aniso_label
_atom_site_aniso_U_11
_atom_site_aniso_U_22
_atom_site_aniso_U_33
_atom_site_aniso_U_23
_atom_site_aniso_U_13
_atom_site_aniso_U_12
Co1 0.01717(17) 0.02498(18) 0.0393(2) 0.02040(15) 0.00675(13) 0.00676(13)
Co2 0.01801(18) 0.02688(19) 0.0403(2) 0.02167(15) 0.00775(13) 0.00788(13)
N1 0.0360(9) 0.0282(8) 0.0346(8) 0.0207(7) 0.0080(6) 0.0091(7)
N2 0.0221(7) 0.0282(9) 0.0461(9) 0.0178(7) 0.0056(6) 0.0071(6)
N3 0.0219(8) 0.0336(10) 0.0544(10) 0.0168(8) 0.0076(7) 0.0073(7)
N4 0.0441(12) 0.0291(11) 0.114(2) 0.0201(12) 0.0162(12) 0.0058(9)
N5 0.0255(8) 0.0385(9) 0.0400(9) 0.0215(7) 0.0071(6) 0.0112(7)
N6 0.0476(12) 0.0790(15) 0.0522(12) 0.0393(11) 0.0199(9) 0.0356(11)
N7 0.124(3) 0.211(4) 0.0788(19) 0.100(3) 0.0484(19) 0.106(3)
N8 0.0585(14) 0.0660(15) 0.0572(13) 0.0147(11) 0.0034(11) 0.0209(12)
O1 0.0245(7) 0.0375(7) 0.0559(8) 0.0340(7) 0.0112(6) 0.0102(5)
O2 0.0254(7) 0.0360(7) 0.0567(9) 0.0332(7) 0.0107(6) 0.0112(5)
O3 0.0797(15) 0.0777(15) 0.0548(11) 0.0185(11) 0.0001(10) 0.0362(12)
C1 0.0270(9) 0.0242(8) 0.0323(9) 0.0167(7) 0.0058(7) 0.0077(7)
C2 0.0290(9) 0.0249(8) 0.0296(9) 0.0152(7) 0.0076(7) 0.0084(7)
C3 0.0272(9) 0.0352(10) 0.0440(11) 0.0244(9) 0.0029(8) 0.0059(8)
C4 0.0338(10) 0.0385(11) 0.0459(11) 0.0272(9) 0.0016(8) 0.0102(8)
C5 0.0281(10) 0.0395(11) 0.0492(11) 0.0289(10) 0.0082(8) 0.0062(8)
C6 0.0276(9) 0.0383(10) 0.0494(11) 0.0296(9) 0.0057(8) 0.0099(8)
C7 0.0461(12) 0.0337(11) 0.0503(12) 0.0306(10) 0.0102(9) 0.0105(9)
C8 0.0398(11) 0.0426(11) 0.0497(12) 0.0354(10) 0.0152(9) 0.0148(9)
C9 0.080(2) 0.097(2) 0.0571(15) 0.0476(16) 0.0202(13) 0.0624(18)
C10 0.080(2) 0.088(2) 0.0562(15) 0.0429(15) 0.0248(14) 0.0609(18)
C11 0.130(4) 0.107(3) 0.099(3) 0.060(3) 0.054(3) 0.055(3)
C12 0.077(2) 0.082(3) 0.106(3) -0.015(2) -0.006(2) 0.025(2)
C13 0.0541(16) 0.0677(19) 0.0669(18) 0.0298(16) 0.0061(13) 0.0200(14)

loop_
_atom_type_symbol
_atom_type_description
_atom_type_scat_dispersion_real
_atom_type_scat_dispersion_imag
_atom_type_scat_source
C C 0.0033 0.0016 'International Tables Vol C Tables 4.2.6.8 and 6.1.1.4'
Co Co 0.3494 0.9721 'International Tables Vol C Tables 4.2.6.8 and 6.1.1.4'
N N 0.0061 0.0033 'International Tables Vol C Tables 4.2.6.8 and 6.1.1.4'
O O 0.0106 0.0060 'International Tables Vol C Tables 4.2.6.8 and 6.1.1.4'
H H 0.0000 0.0000 'International Tables Vol C Tables 4.2.6.8 and 6.1.1.4'

loop_
_geom_angle_atom_site_label_1
_geom_angle_atom_site_label_2
_geom_angle_atom_site_label_3
_geom_angle
_geom_angle_site_symmetry_1
_geom_angle_site_symmetry_3
O2 Co1 O2 180.0 2_756 .
O2 Co1 N5 87.70(6) 2_756 2_756
O2 Co1 N5 92.30(6) . 2_756
O2 Co1 N5 92.30(6) 2_756 .
O2 Co1 N5 87.70(6) . .
N5 Co1 N5 180.00(8) 2_756 .
O2 Co1 N2 89.24(6) 2_756 .
O2 Co1 N2 90.76(6) . .
N5 Co1 N2 81.02(6) 2_756 .
N5 Co1 N2 98.98(6) . .
O2 Co1 N2 90.76(6) 2_756 2_756
O2 Co1 N2 89.24(6) . 2_756
N5 Co1 N2 98.98(6) 2_756 2_756
N5 Co1 N2 81.02(6) . 2_756
N2 Co1 N2 180.0 . 2_756
O1 Co2 O1 180.0 2_656 .
O1 Co2 N5 91.76(6) 2_656 .
O1 Co2 N5 88.24(6) . .
O1 Co2 N5 88.24(6) 2_656 2_656
O1 Co2 N5 91.76(6) . 2_656
N5 Co2 N5 180.00(6) . 2_656
O1 Co2 N2 90.87(6) 2_656 2_756
O1 Co2 N2 89.13(6) . 2_756
N5 Co2 N2 80.48(6) . 2_756
N5 Co2 N2 99.52(6) 2_656 2_756
O1 Co2 N2 89.13(6) 2_656 1_455
O1 Co2 N2 90.87(6) . 1_455
N5 Co2 N2 99.52(6) . 1_455
N5 Co2 N2 80.48(6) 2_656 1_455
N2 Co2 N2 180.00(9) 2_756 1_455
C4 N1 C5 121.04(15) . .
C4 N1 C7 118.94(16) . .
C5 N1 C7 120.02(17) . .
N3 N2 Co1 116.71(13) . .
N3 N2 Co2 122.50(13) . 1_655
Co1 N2 Co2 95.47(6) . 1_655
N4 N3 N2 178.3(2) . .
N6 N5 Co1 117.33(14) . .
N6 N5 Co2 127.08(15) . .
Co1 N5 Co2 97.40(7) . .
N7 N6 N5 178.5(4) . .
C13 N8 C11 120.0(3) . .
C13 N8 C12 121.9(3) . .
C11 N8 C12 118.0(3) . .
C1 O1 Co2 128.30(11) . .
C1 O2 Co1 129.79(11) . .
O1 C1 O2 129.26(16) . .
O1 C1 C2 116.20(15) . .
O2 C1 C2 114.54(15) . .
C6 C2 C3 118.98(16) . .
C6 C2 C1 119.99(16) . .
C3 C2 C1 121.03(16) . .
C4 C3 C2 119.58(18) . .
C4 C3 H3A 120.2 . .
C2 C3 H3A 120.2 . .
N1 C4 C3 120.33(17) . .
N1 C4 H4A 119.8 . .
C3 C4 H4A 119.8 . .
N1 C5 C6 120.61(18) . .
N1 C5 H5A 119.7 . .
C6 C5 H5A 119.7 . .
C2 C6 C5 119.44(17) . .
C2 C6 H6A 120.3 . .
C5 C6 H6A 120.3 . .
N1 C7 C8 112.17(17) . .
N1 C7 H7A 109.2 . .
C8 C7 H7A 109.2 . .
N1 C7 H7B 109.2 . .
C8 C7 H7B 109.2 . .
H7A C7 H7B 107.9 . .
C9 C8 C10 118.4(2) . .
C9 C8 C7 121.3(2) . .
C10 C8 C7 120.3(2) . .
C8 C9 C10 120.7(2) . 2_765
C8 C9 H9 121(2) . .
C10 C9 H9 118(2) 2_765 .
C8 C10 C9 120.9(2) . 2_765
C8 C10 H10 119.4(19) . .
C9 C10 H10 119.8(19) 2_765 .
N8 C11 H11A 109.5 . .
N8 C11 H11B 109.5 . .
H11A C11 H11B 109.5 . .
N8 C11 H11C 109.5 . .
H11A C11 H11C 109.5 . .
H11B C11 H11C 109.5 . .
N8 C12 H12B 109.5 . .
N8 C12 H12C 109.5 . .
H12B C12 H12C 109.5 . .
N8 C12 H12A 109.5 . .
H12B C12 H12A 109.5 . .
H12C C12 H12A 109.5 . .
O3 C13 N8 126.3(3) . .
O3 C13 H13 116(2) . .
N8 C13 H13 117(2) . .

loop_
_geom_bond_atom_site_label_1
_geom_bond_atom_site_label_2
_geom_bond_distance
_geom_bond_site_symmetry_2
Co1 O2 2.0664(12) 2_756
Co1 O2 2.0664(12) .
Co1 N5 2.1426(16) 2_756
Co1 N5 2.1426(16) .
Co1 N2 2.1820(16) .
Co1 N2 2.1820(16) 2_756
Co2 O1 2.0874(12) 2_656
Co2 O1 2.0874(12) .
Co2 N5 2.1614(16) .
Co2 N5 2.1614(16) 2_656
Co2 N2 2.1875(16) 2_756
Co2 N2 2.1875(16) 1_455
N1 C4 1.345(3) .
N1 C5 1.339(3) .
N1 C7 1.498(2) .
N2 N3 1.186(2) .
N2 Co2 2.1875(16) 1_655
N3 N4 1.157(3) .
N5 N6 1.189(2) .
N6 N7 1.138(3) .
N8 C13 1.312(4) .
N8 C11 1.435(5) .
N8 C12 1.454(4) .
O1 C1 1.243(2) .
O2 C1 1.249(2) .
O3 C13 1.214(4) .
C1 C2 1.523(2) .
C2 C6 1.379(3) .
C2 C3 1.389(3) .
C3 C4 1.374(3) .
C3 H3A 0.9300 .
C4 H4A 0.9300 .
C5 C6 1.379(3) .
C5 H5A 0.9300 .
C6 H6A 0.9300 .
C7 C8 1.509(3) .
C7 H7A 0.9700 .
C7 H7B 0.9700 .
C8 C9 1.369(3) .
C8 C10 1.370(3) .
C9 C10 1.392(4) 2_765
C9 H9 0.99(4) .
C10 C9 1.392(4) 2_765
C10 H10 0.97(3) .
C11 H11A 0.9600 .
C11 H11B 0.9600 .
C11 H11C 0.9600 .
C12 H12B 0.9600 .
C12 H12C 0.9600 .
C12 H12A 0.9600 .
C13 H13 0.98(4) .

loop_
_geom_torsion_atom_site_label_1
_geom_torsion_atom_site_label_2
_geom_torsion_atom_site_label_3
_geom_torsion_atom_site_label_4
_geom_torsion
_geom_torsion_site_symmetry_1
_geom_torsion_site_symmetry_4
O2 Co1 N2 N3 -159.26(15) 2_756 .
O2 Co1 N2 N3 20.74(15) . .
N5 Co1 N2 N3 112.94(15) 2_756 .
N5 Co1 N2 N3 -67.06(15) . .
N2 Co1 N2 N3 -49(100) 2_756 .
O2 Co1 N2 Co2 70.01(6) 2_756 1_655
O2 Co1 N2 Co2 -109.99(6) . 1_655
N5 Co1 N2 Co2 -17.78(6) 2_756 1_655
N5 Co1 N2 Co2 162.22(6) . 1_655
N2 Co1 N2 Co2 180(100) 2_756 1_655
Co1 N2 N3 N4 83(8) . .
Co2 N2 N3 N4 -161(8) 1_655 .
O2 Co1 N5 N6 30.25(18) 2_756 .
O2 Co1 N5 N6 -149.75(18) . .
N5 Co1 N5 N6 138.7(7) 2_756 .
N2 Co1 N5 N6 -59.35(18) . .
N2 Co1 N5 N6 120.65(18) 2_756 .
O2 Co1 N5 Co2 -108.48(6) 2_756 .
O2 Co1 N5 Co2 71.52(6) . .
N5 Co1 N5 Co2 0(100) 2_756 .
N2 Co1 N5 Co2 161.93(6) . .
N2 Co1 N5 Co2 -18.07(6) 2_756 .
O1 Co2 N5 N6 -24.08(19) 2_656 .
O1 Co2 N5 N6 155.92(19) . .
N5 Co2 N5 N6 47.3(7) 2_656 .
N2 Co2 N5 N6 -114.67(19) 2_756 .
N2 Co2 N5 N6 65.33(19) 1_455 .
O1 Co2 N5 Co1 108.64(6) 2_656 .
O1 Co2 N5 Co1 -71.36(6) . .
N5 Co2 N5 Co1 180.0(6) 2_656 .
N2 Co2 N5 Co1 18.06(6) 2_756 .
N2 Co2 N5 Co1 -161.94(6) 1_455 .
Co1 N5 N6 N7 81(11) . .
Co2 N5 N6 N7 -154(11) . .
O1 Co2 O1 C1 179(100) 2_656 .
N5 Co2 O1 C1 38.79(17) . .
N5 Co2 O1 C1 -141.21(17) 2_656 .
N2 Co2 O1 C1 -41.71(17) 2_756 .
N2 Co2 O1 C1 138.29(17) 1_455 .
O2 Co1 O2 C1 -11(100) 2_756 .
N5 Co1 O2 C1 139.10(17) 2_756 .
N5 Co1 O2 C1 -40.90(17) . .
N2 Co1 O2 C1 -139.85(17) . .
N2 Co1 O2 C1 40.15(17) 2_756 .
Co2 O1 C1 O2 1.1(3) . .
Co2 O1 C1 C2 -179.07(11) . .
Co1 O2 C1 O1 0.0(3) . .
Co1 O2 C1 C2 -179.88(12) . .
O1 C1 C2 C6 162.67(18) . .
O2 C1 C2 C6 -17.5(3) . .
O1 C1 C2 C3 -17.8(3) . .
O2 C1 C2 C3 162.02(18) . .
C6 C2 C3 C4 0.4(3) . .
C1 C2 C3 C4 -179.08(18) . .
C5 N1 C4 C3 1.7(3) . .
C7 N1 C4 C3 -178.41(19) . .
C2 C3 C4 N1 -1.6(3) . .
C4 N1 C5 C6 -0.6(3) . .
C7 N1 C5 C6 179.55(19) . .
C3 C2 C6 C5 0.7(3) . .
C1 C2 C6 C5 -179.80(18) . .
N1 C5 C6 C2 -0.6(3) . .
C4 N1 C7 C8 -69.4(2) . .
C5 N1 C7 C8 110.5(2) . .
N1 C7 C8 C9 -59.5(3) . .
N1 C7 C8 C10 122.9(3) . .
C10 C8 C9 C10 -0.4(5) . 2_765
C7 C8 C9 C10 -178.0(3) . 2_765
C9 C8 C10 C9 0.4(5) . 2_765
C7 C8 C10 C9 178.0(3) . 2_765
C11 N8 C13 O3 -0.7(5) . .
C12 N8 C13 O3 179.7(3) . .
